data_7022485
loop_
_publ_author_name
'Xiong, Zhi-Fang'
'Gao, Rui-Min'
'Xie, Zheng-Kun'
'Guo, Bei-Bei'
'Li, Li'
'Zhu, Yan-Yan'
'Li, Gang'

_publ_section_title
;
 Assembly of a series of MOFs based on the 2-(m-methoxyphenyl)imidazole
 dicarboxylate ligand.
;
_journal_issue 13
_journal_name_full 'Dalton transactions (Cambridge, England : 2003)'
_journal_page_first 4613
_journal_page_last 4624
_journal_paper_doi 10.1039/c2dt32727a
_journal_volume 42
_journal_year 2013
_chemical_formula_sum 'C12 H10 Co N2 O7'
_chemical_formula_weight 353.15
_chemical_name_systematic
;
?
;
_space_group_IT_number 2
_symmetry_cell_setting triclinic
_symmetry_space_group_name_Hall '-P 1'
_symmetry_space_group_name_H-M 'P -1'
_atom_sites_solution_hydrogens geom
_atom_sites_solution_primary direct
_atom_sites_solution_secondary difmap
_audit_creation_method SHELXL-97
_cell_angle_alpha 90.930(2)
_cell_angle_beta 97.192(2)
_cell_angle_gamma 102.019(2)
_cell_formula_units_Z 2
_cell_length_a 8.0394(14)
_cell_length_b 8.8500(15)
_cell_length_c 9.4594(16)
_cell_measurement_reflns_used 2741
_cell_measurement_temperature 296(2)
_cell_measurement_theta_max 27.862
_cell_measurement_theta_min 2.355
_cell_volume 652.47(19)
_computing_cell_refinement 'Bruker SMART'
_computing_data_collection 'Bruker SMART'
_computing_data_reduction 'Bruker SAINT'
_computing_molecular_graphics 'Bruker SHELXTL'
_computing_publication_material 'Bruker SHELXTL'
_computing_structure_refinement 'Bruker SHELXTL'
_computing_structure_solution 'Bruker SHELXTL'
_diffrn_ambient_temperature 296(2)
_diffrn_measured_fraction_theta_full 0.989
_diffrn_measured_fraction_theta_max 0.989
_diffrn_measurement_device_type 'CCD area detector'
_diffrn_measurement_method 'phi and omega scans'
_diffrn_radiation_monochromator graphite
_diffrn_radiation_source 'sealed tube'
_diffrn_radiation_type MoK\a
_diffrn_radiation_wavelength 0.71073
_diffrn_reflns_av_R_equivalents 0.0342
_diffrn_reflns_av_unetI/netI 0.0416
_diffrn_reflns_limit_h_max 10
_diffrn_reflns_limit_h_min -10
_diffrn_reflns_limit_k_max 11
_diffrn_reflns_limit_k_min -11
_diffrn_reflns_limit_l_max 12
_diffrn_reflns_limit_l_min -12
_diffrn_reflns_number 8956
_diffrn_reflns_theta_full 28.25
_diffrn_reflns_theta_max 28.25
_diffrn_reflns_theta_min 2.17
_exptl_absorpt_coefficient_mu 1.355
_exptl_absorpt_correction_T_max 0.8124
_exptl_absorpt_correction_T_min 0.7733
_exptl_absorpt_correction_type multi-scan
_exptl_absorpt_process_details '(SADABS; Bruker, 2008)'
_exptl_crystal_colour Pink
_exptl_crystal_density_diffrn 1.798
_exptl_crystal_density_method 'not measured'
_exptl_crystal_description block
_exptl_crystal_F_000 358
_exptl_crystal_size_max 0.20
_exptl_crystal_size_mid 0.18
_exptl_crystal_size_min 0.16
_refine_diff_density_max 0.747
_refine_diff_density_min -0.636
_refine_diff_density_rms 0.092
_refine_ls_extinction_method none
_refine_ls_goodness_of_fit_ref 1.019
_refine_ls_hydrogen_treatment mixed
_refine_ls_matrix_type full
_refine_ls_number_parameters 209
_refine_ls_number_reflns 3201
_refine_ls_number_restraints 0
_refine_ls_restrained_S_all 1.019
_refine_ls_R_factor_all 0.0512
_refine_ls_R_factor_gt 0.0376
_refine_ls_shift/su_max 0.000
_refine_ls_shift/su_mean 0.000
_refine_ls_structure_factor_coef Fsqd
_refine_ls_weighting_details 'calc w=1/[\s^2^(Fo^2^)+(0.0499P)^2^+0.7256P] where P=(Fo^2^+2Fc^2^)/3'
_refine_ls_weighting_scheme calc
_refine_ls_wR_factor_gt 0.0957
_refine_ls_wR_factor_ref 0.1025
_reflns_number_gt 2571
_reflns_number_total 3201
_reflns_threshold_expression >2sigma(I)
_cod_data_source_file c2dt32727a.txt
_cod_data_source_block a6
_cod_depositor_comments
;
The following automatic conversions were performed:

'_symmetry_cell_setting' value 'Triclinic' changed to 'triclinic'
according to /home/saulius/struct/CIF-dictionaries/cif_core.dic
dictionary named 'cif_core.dic' version 2.4.2 from
2011-04-26.

'_exptl_absorpt_correction_type' value 'Multi-scan'
changed to 'multi-scan' according to
/home/saulius/struct/CIF-dictionaries/cif_core.dic dictionary named
'cif_core.dic' version 2.4.2 from 2011-04-26.

Automatic conversion script
Id: cif_fix_values 1891 2012-01-12 08:04:46Z andrius 
;
_cod_original_sg_symbol_H-M p-1
_cod_database_code 7022485

loop_
_symmetry_equiv_pos_as_xyz
'x, y, z'
'-x, -y, -z'

loop_
_atom_site_label
_atom_site_type_symbol
_atom_site_fract_x
_atom_site_fract_y
_atom_site_fract_z
_atom_site_U_iso_or_equiv
_atom_site_adp_type
_atom_site_occupancy
_atom_site_symmetry_multiplicity
_atom_site_calc_flag
_atom_site_refinement_flags
Co1 Co 0.5000 0.0000 0.5000 0.01277(13) Uani 1 2 d S
Co2 Co 1.0000 0.0000 0.0000 0.01507(13) Uani 1 2 d S
O1 O 1.1679(2) 0.3411(2) 0.71182(19) 0.0195(4) Uani 1 1 d .
O3 O 0.3325(2) -0.2654(2) 0.13008(19) 0.0165(4) Uani 1 1 d .
O2 O 0.3515(2) -0.1673(2) 0.35161(19) 0.0175(4) Uani 1 1 d .
N1 N 0.8298(3) 0.0291(2) 0.1509(2) 0.0134(4) Uani 1 1 d .
C11 C 0.4130(3) -0.1781(3) 0.2373(3) 0.0139(5) Uani 1 1 d .
C3 C 1.0354(3) 0.3206(3) 0.2728(3) 0.0169(5) Uani 1 1 d .
H3 H 1.0060 0.3135 0.1743 0.020 Uiso 1 1 calc R
C9 C 0.6795(3) -0.0748(3) 0.1123(3) 0.0131(5) Uani 1 1 d .
C10 C 0.5844(3) -0.0862(3) 0.2248(2) 0.0123(5) Uani 1 1 d .
C5 C 0.9997(3) 0.2174(3) 0.5045(3) 0.0142(5) Uani 1 1 d .
H5 H 0.9460 0.1429 0.5617 0.017 Uiso 1 1 calc R
C6 C 1.1276(3) 0.3414(3) 0.5659(3) 0.0150(5) Uani 1 1 d .
C8 C 0.8195(3) 0.0802(3) 0.2849(3) 0.0130(5) Uani 1 1 d .
C4 C 0.9534(3) 0.2063(3) 0.3573(3) 0.0139(5) Uani 1 1 d .
C1 C 1.2072(3) 0.4556(3) 0.4828(3) 0.0180(5) Uani 1 1 d .
H1 H 1.2907 0.5387 0.5245 0.022 Uiso 1 1 calc R
C7 C 1.3000(4) 0.4648(3) 0.7788(3) 0.0245(6) Uani 1 1 d .
H7A H 1.4059 0.4622 0.7429 0.037 Uiso 1 1 calc R
H7B H 1.3138 0.4533 0.8801 0.037 Uiso 1 1 calc R
H7C H 1.2687 0.5619 0.7583 0.037 Uiso 1 1 calc R
C2 C 1.1592(3) 0.4431(3) 0.3356(3) 0.0190(5) Uani 1 1 d .
H2 H 1.2116 0.5186 0.2788 0.023 Uiso 1 1 calc R
O5 O 0.7556(2) -0.1114(2) -0.11427(18) 0.0161(4) Uani 1 1 d .
O4 O 0.5019(2) -0.2426(2) -0.0712(2) 0.0189(4) Uani 1 1 d .
O7 O 0.9850(2) 0.2104(2) -0.0862(2) 0.0203(4) Uani 1 1 d .
H7 H 0.8840 0.2140 -0.1083 0.030 Uiso 1 1 calc R
O6 O 0.6094(3) -0.1695(2) 0.60211(19) 0.0217(4) Uani 1 1 d .
H6 H 0.6434 -0.1417 0.6857 0.033 Uiso 1 1 calc R
N2 N 0.6723(3) 0.0119(2) 0.3344(2) 0.0126(4) Uani 1 1 d .
C12 C 0.6446(3) -0.1467(3) -0.0318(3) 0.0141(5) Uani 1 1 d .
H19 H 0.440(5) -0.256(5) 0.008(4) 0.050(12) Uiso 1 1 d .

loop_
_atom_site_aniso_label
_atom_site_aniso_U_11
_atom_site_aniso_U_22
_atom_site_aniso_U_33
_atom_site_aniso_U_23
_atom_site_aniso_U_13
_atom_site_aniso_U_12
Co1 0.0132(2) 0.0159(2) 0.0094(2) -0.00160(17) 0.00318(18) 0.00269(18)
Co2 0.0147(2) 0.0186(3) 0.0120(2) -0.00100(18) 0.00403(19) 0.00244(19)
O1 0.0214(9) 0.0195(10) 0.0133(9) -0.0027(7) -0.0026(7) -0.0020(8)
O3 0.0157(9) 0.0179(9) 0.0140(9) -0.0039(7) 0.0026(7) -0.0012(7)
O2 0.0156(9) 0.0216(9) 0.0142(9) -0.0023(7) 0.0051(7) -0.0001(7)
N1 0.0137(10) 0.0163(10) 0.0102(9) -0.0005(8) 0.0044(8) 0.0016(8)
C11 0.0145(11) 0.0144(12) 0.0131(11) 0.0013(9) 0.0026(10) 0.0032(9)
C3 0.0197(12) 0.0174(12) 0.0135(12) -0.0007(9) 0.0034(10) 0.0034(10)
C9 0.0152(11) 0.0145(12) 0.0092(11) -0.0015(9) 0.0012(9) 0.0026(9)
C10 0.0145(11) 0.0138(12) 0.0091(11) -0.0002(9) 0.0031(9) 0.0032(9)
C5 0.0152(12) 0.0144(12) 0.0142(11) 0.0002(9) 0.0052(10) 0.0040(9)
C6 0.0149(12) 0.0168(12) 0.0138(12) -0.0033(9) 0.0009(10) 0.0051(10)
C8 0.0134(11) 0.0157(12) 0.0109(11) -0.0001(9) 0.0030(9) 0.0047(9)
C4 0.0136(11) 0.0131(12) 0.0154(12) -0.0020(9) 0.0040(10) 0.0031(9)
C1 0.0178(12) 0.0145(12) 0.0204(13) -0.0018(10) 0.0022(10) 0.0012(10)
C7 0.0245(14) 0.0208(14) 0.0232(14) -0.0055(11) -0.0051(12) -0.0008(11)
C2 0.0212(13) 0.0159(13) 0.0199(13) 0.0023(10) 0.0070(11) 0.0012(10)
O5 0.0172(9) 0.0201(9) 0.0102(8) -0.0027(7) 0.0032(7) 0.0016(7)
O4 0.0200(9) 0.0203(10) 0.0138(9) -0.0057(7) 0.0040(8) -0.0022(8)
O7 0.0171(9) 0.0248(10) 0.0196(9) 0.0032(8) 0.0036(8) 0.0052(8)
O6 0.0287(11) 0.0288(11) 0.0109(9) -0.0011(8) 0.0019(8) 0.0140(9)
N2 0.0127(10) 0.0146(10) 0.0102(9) -0.0011(8) 0.0023(8) 0.0021(8)
C12 0.0183(12) 0.0147(12) 0.0101(11) -0.0001(9) 0.0023(10) 0.0055(9)

loop_
_atom_type_symbol
_atom_type_description
_atom_type_scat_dispersion_real
_atom_type_scat_dispersion_imag
_atom_type_scat_source
C C 0.0033 0.0016 'International Tables Vol C Tables 4.2.6.8 and 6.1.1.4'
H H 0.0000 0.0000 'International Tables Vol C Tables 4.2.6.8 and 6.1.1.4'
N N 0.0061 0.0033 'International Tables Vol C Tables 4.2.6.8 and 6.1.1.4'
O O 0.0106 0.0060 'International Tables Vol C Tables 4.2.6.8 and 6.1.1.4'
Co Co 0.3494 0.9721 'International Tables Vol C Tables 4.2.6.8 and 6.1.1.4'

loop_
_geom_angle_atom_site_label_1
_geom_angle_atom_site_label_2
_geom_angle_atom_site_label_3
_geom_angle
_geom_angle_site_symmetry_1
_geom_angle_site_symmetry_3
O6 Co1 O6 180.0 . 2_656
O6 Co1 O2 89.99(8) . .
O6 Co1 O2 90.01(8) 2_656 .
O6 Co1 O2 90.01(8) . 2_656
O6 Co1 O2 89.99(8) 2_656 2_656
O2 Co1 O2 180.0 . 2_656
O6 Co1 N2 90.91(8) . .
O6 Co1 N2 89.09(8) 2_656 .
O2 Co1 N2 79.81(7) . .
O2 Co1 N2 100.19(7) 2_656 .
O6 Co1 N2 89.09(8) . 2_656
O6 Co1 N2 90.91(8) 2_656 2_656
O2 Co1 N2 100.19(7) . 2_656
O2 Co1 N2 79.81(7) 2_656 2_656
N2 Co1 N2 180.000(1) . 2_656
O7 Co2 O7 180.00(10) . 2_755
O7 Co2 N1 88.17(8) . 2_755
O7 Co2 N1 91.83(8) 2_755 2_755
O7 Co2 N1 91.83(8) . .
O7 Co2 N1 88.17(8) 2_755 .
N1 Co2 N1 180.00(9) 2_755 .
O7 Co2 O5 92.28(7) . .
O7 Co2 O5 87.72(7) 2_755 .
N1 Co2 O5 101.36(7) 2_755 .
N1 Co2 O5 78.64(7) . .
O7 Co2 O5 87.72(7) . 2_755
O7 Co2 O5 92.28(7) 2_755 2_755
N1 Co2 O5 78.64(7) 2_755 2_755
N1 Co2 O5 101.36(7) . 2_755
O5 Co2 O5 180.00(11) . 2_755
C6 O1 C7 117.4(2) . .
C11 O2 Co1 114.71(16) . .
C8 N1 C9 104.8(2) . .
C8 N1 Co2 145.18(17) . .
C9 N1 Co2 107.41(15) . .
O2 C11 O3 123.1(2) . .
O2 C11 C10 118.7(2) . .
O3 C11 C10 118.3(2) . .
C2 C3 C4 120.2(2) . .
N1 C9 C10 108.5(2) . .
N1 C9 C12 119.0(2) . .
C10 C9 C12 132.4(2) . .
N2 C10 C9 109.2(2) . .
N2 C10 C11 120.3(2) . .
C9 C10 C11 130.4(2) . .
C4 C5 C6 119.5(2) . .
O1 C6 C1 123.2(2) . .
O1 C6 C5 115.6(2) . .
C1 C6 C5 121.2(2) . .
N2 C8 N1 113.1(2) . .
N2 C8 C4 126.3(2) . .
N1 C8 C4 120.4(2) . .
C5 C4 C3 119.4(2) . .
C5 C4 C8 122.8(2) . .
C3 C4 C8 117.8(2) . .
C6 C1 C2 118.6(2) . .
C3 C2 C1 121.1(2) . .
C12 O5 Co2 111.46(15) . .
C8 N2 C10 104.33(19) . .
C8 N2 Co1 149.10(17) . .
C10 N2 Co1 106.20(15) . .
O5 C12 O4 121.7(2) . .
O5 C12 C9 118.4(2) . .
O4 C12 C9 119.9(2) . .

loop_
_geom_bond_atom_site_label_1
_geom_bond_atom_site_label_2
_geom_bond_distance
_geom_bond_site_symmetry_2
Co1 O6 2.0838(19) .
Co1 O6 2.0838(19) 2_656
Co1 O2 2.0891(18) .
Co1 O2 2.0891(18) 2_656
Co1 N2 2.207(2) .
Co1 N2 2.207(2) 2_656
Co2 O7 2.0648(19) .
Co2 O7 2.0648(19) 2_755
Co2 N1 2.145(2) 2_755
Co2 N1 2.145(2) .
Co2 O5 2.1510(18) .
Co2 O5 2.1510(18) 2_755
O1 C6 1.378(3) .
O1 C7 1.432(3) .
O3 C11 1.283(3) .
O2 C11 1.254(3) .
N1 C8 1.357(3) .
N1 C9 1.362(3) .
C11 C10 1.467(3) .
C3 C2 1.379(4) .
C3 C4 1.405(3) .
C9 C10 1.380(3) .
C9 C12 1.464(3) .
C10 N2 1.364(3) .
C5 C4 1.392(3) .
C5 C6 1.400(4) .
C6 C1 1.390(4) .
C8 N2 1.355(3) .
C8 C4 1.471(3) .
C1 C2 1.393(4) .
O5 C12 1.253(3) .
O4 C12 1.285(3) .
